data_4100252
_journal_name_full 'Journal of the American Chemical Society'
_journal_year 2005
_chemical_formula_moiety 'C62 H74 N4 O8 Pd'
_chemical_formula_sum 'C62 H74 N4 O8 Pd'
_chemical_formula_weight 1109.65
_space_group_IT_number 4
_symmetry_cell_setting monoclinic
_symmetry_space_group_name_Hall 'P 2yb'
_symmetry_space_group_name_H-M 'P 1 21 1'
_cell_angle_alpha 90.00
_cell_angle_beta 97.838(3)
_cell_angle_gamma 90.00
_cell_formula_units_Z 4
_cell_length_a 11.3837(6)
_cell_length_b 36.2251(19)
_cell_length_c 13.6178(8)
_cell_measurement_temperature 93(2)
_cell_volume 5563.2(5)
_diffrn_ambient_temperature 93(2)
_exptl_crystal_density_diffrn 1.325
_cod_depositor_comments
;
The following automatic conversions were performed:
'_symmetry_cell_setting' value 'Monoclinic' changed to 'monoclinic'
according to '/home/saulius/struct/CIF-dictionaries/cif_core.dic'
dictionary named 'cif_core.dic' version 2.4.1 from 2010-06-29.

Automatic conversion script
Id: cif_fix_enum 1527 2010-12-29 10:47:43Z saulius 
;
_cod_original_sg_symbol_H-M 'P 21'
_cod_database_code 4100252

loop_
_symmetry_equiv_pos_as_xyz
'x, y, z'
'-x, y+1/2, -z'

loop_
_atom_site_label
_atom_site_type_symbol
_atom_site_fract_x
_atom_site_fract_y
_atom_site_fract_z
_atom_site_U_iso_or_equiv
_atom_site_adp_type
_atom_site_occupancy
_atom_site_symmetry_multiplicity
_atom_site_calc_flag
_atom_site_refinement_flags
_atom_site_disorder_assembly
_atom_site_disorder_group
Pd1 Pd 0.43593(5) 0.063668(13) 0.72322(4) 0.01845(14) Uani 1 1 d . . .
C1 C 0.3760(8) 0.0060(2) 0.8820(6) 0.0289(18) Uani 1 1 d . . .
H1A H 0.2933 0.0123 0.8548 0.035 Uiso 1 1 calc R . .
H1B H 0.3814 0.0055 0.9551 0.035 Uiso 1 1 calc R . .
N2 N 0.4550(6) 0.03504(16) 0.8535(4) 0.0214(13) Uani 1 1 d . . .
C3 C 0.5440(8) 0.0460(2) 0.9223(5) 0.0262(17) Uani 1 1 d . . .
O3 O 0.5745(6) 0.03278(17) 1.0064(4) 0.0369(14) Uani 1 1 d . . .
C4 C 0.6095(7) 0.0790(2) 0.8873(6) 0.0234(16) Uani 1 1 d . . .
N5 N 0.5686(6) 0.08985(16) 0.7953(4) 0.0182(13) Uani 1 1 d . . .
C6 C 0.6133(8) 0.1187(2) 0.7496(5) 0.0233(16) Uani 1 1 d . . .
C7 C 0.7069(7) 0.1389(2) 0.8013(6) 0.0268(17) Uani 1 1 d . . .
H7A H 0.7399 0.1595 0.7716 0.032 Uiso 1 1 calc R . .
C8 C 0.7503(8) 0.1280(2) 0.8971(6) 0.0321(19) Uani 1 1 d . . .
H8A H 0.8147 0.1411 0.9329 0.039 Uiso 1 1 calc R . .
C9 C 0.7013(8) 0.0981(2) 0.9421(6) 0.0298(19) Uani 1 1 d . . .
H9A H 0.7300 0.0912 1.0083 0.036 Uiso 1 1 calc R . .
C10 C 0.5496(7) 0.12692(19) 0.6486(5) 0.0220(16) Uani 1 1 d . . .
O10 O 0.5820(5) 0.15350(15) 0.6008(4) 0.0302(13) Uani 1 1 d . . .
N11 N 0.4562(6) 0.10394(17) 0.6226(4) 0.0244(14) Uani 1 1 d . . .
C12 C 0.3753(7) 0.1131(2) 0.5320(5) 0.0243(16) Uani 1 1 d . . .
H12A H 0.4004 0.1368 0.5053 0.029 Uiso 1 1 calc R . .
H12B H 0.2943 0.1165 0.5492 0.029 Uiso 1 1 calc R . .
C13 C 0.3725(7) 0.0838(2) 0.4525(5) 0.0219(16) Uani 1 1 d . . .
C14 C 0.4774(7) 0.0717(2) 0.4202(5) 0.0262(18) Uani 1 1 d . . .
H14A H 0.5511 0.0819 0.4486 0.031 Uiso 1 1 calc R . .
C15 C 0.4753(8) 0.0447(2) 0.3465(6) 0.0281(17) Uani 1 1 d . . .
H15A H 0.5471 0.0370 0.3246 0.034 Uiso 1 1 calc R . .
C16 C 0.3678(8) 0.0293(2) 0.3053(5) 0.0305(19) Uani 1 1 d . . .
C17 C 0.2638(8) 0.0414(2) 0.3356(6) 0.032(2) Uani 1 1 d . . .
H17A H 0.1902 0.0314 0.3061 0.038 Uiso 1 1 calc R . .
C18 C 0.2656(7) 0.0679(2) 0.4083(5) 0.0266(17) Uani 1 1 d . . .
H18A H 0.1931 0.0757 0.4290 0.032 Uiso 1 1 calc R . .
O19 O 0.3580(6) 0.00235(16) 0.2323(4) 0.0366(14) Uani 1 1 d . . .
C20 C 0.4654(9) -0.0111(3) 0.2001(7) 0.042(2) Uani 1 1 d . . .
H20A H 0.5218 -0.0194 0.2576 0.050 Uiso 1 1 calc R . .
H20B H 0.5036 0.0086 0.1652 0.050 Uiso 1 1 calc R . .
C21 C 0.4305(11) -0.0431(2) 0.1307(7) 0.048(3) Uani 1 1 d . . .
H21A H 0.5028 -0.0530 0.1072 0.057 Uiso 1 1 calc R . .
H21B H 0.3778 -0.0338 0.0721 0.057 Uiso 1 1 calc R . .
C22 C 0.3677(8) -0.0744(2) 0.1773(6) 0.0334(19) Uani 1 1 d . . .
H22A H 0.2931 -0.0647 0.1972 0.040 Uiso 1 1 calc R . .
H22B H 0.3461 -0.0937 0.1263 0.040 Uiso 1 1 calc R . .
C23 C 0.4392(9) -0.0922(2) 0.2666(6) 0.036(2) Uani 1 1 d . . .
H23A H 0.4555 -0.0736 0.3201 0.043 Uiso 1 1 calc R . .
H23B H 0.5162 -0.1006 0.2486 0.043 Uiso 1 1 calc R . .
C24 C 0.3750(8) -0.1249(2) 0.3047(6) 0.0347(19) Uani 1 1 d . . .
H24A H 0.3533 -0.1425 0.2496 0.042 Uiso 1 1 calc R . .
H24B H 0.3007 -0.1161 0.3270 0.042 Uiso 1 1 calc R . .
C25 C 0.4488(8) -0.1453(2) 0.3907(6) 0.0333(19) Uani 1 1 d . . .
H25A H 0.4780 -0.1273 0.4431 0.040 Uiso 1 1 calc R . .
H25B H 0.5186 -0.1567 0.3666 0.040 Uiso 1 1 calc R . .
C26 C 0.3765(9) -0.1754(2) 0.4349(7) 0.039(2) Uani 1 1 d . . .
H26A H 0.3426 -0.1923 0.3811 0.046 Uiso 1 1 calc R . .
H26B H 0.3096 -0.1637 0.4625 0.046 Uiso 1 1 calc R . .
C27 C 0.4499(9) -0.1982(2) 0.5169(6) 0.038(2) Uani 1 1 d . . .
H27A H 0.3963 -0.2158 0.5446 0.045 Uiso 1 1 calc R . .
H27B H 0.5090 -0.2129 0.4868 0.045 Uiso 1 1 calc R . .
C28 C 0.5151(8) -0.1752(2) 0.6023(6) 0.0336(19) Uani 1 1 d . . .
H28A H 0.5513 -0.1920 0.6552 0.040 Uiso 1 1 calc R . .
H28B H 0.5800 -0.1613 0.5776 0.040 Uiso 1 1 calc R . .
C29 C 0.4332(8) -0.1482(2) 0.6459(6) 0.0329(19) Uani 1 1 d . . .
H29A H 0.4081 -0.1283 0.5977 0.039 Uiso 1 1 calc R . .
H29B H 0.3616 -0.1611 0.6618 0.039 Uiso 1 1 calc R . .
O30 O 0.4981(6) -0.13310(16) 0.7337(4) 0.0369(15) Uani 1 1 d . . .
C31 C 0.4634(8) -0.1000(2) 0.7682(6) 0.0295(19) Uani 1 1 d . . .
C32 C 0.5467(8) -0.0806(2) 0.8315(6) 0.0295(18) Uani 1 1 d . . .
H32A H 0.6240 -0.0906 0.8487 0.035 Uiso 1 1 calc R . .
C33 C 0.5188(7) -0.0470(2) 0.8697(6) 0.0262(17) Uani 1 1 d . . .
H33A H 0.5774 -0.0340 0.9128 0.031 Uiso 1 1 calc R . .
C34 C 0.4048(7) -0.0316(2) 0.8460(6) 0.0243(17) Uani 1 1 d . . .
C35 C 0.3236(8) -0.0517(2) 0.7831(6) 0.0278(18) Uani 1 1 d . . .
H35A H 0.2466 -0.0417 0.7652 0.033 Uiso 1 1 calc R . .
C36 C 0.3483(8) -0.0856(2) 0.7448(6) 0.0303(19) Uani 1 1 d . . .
H36A H 0.2890 -0.0990 0.7035 0.036 Uiso 1 1 calc R . .
C37 C 0.0099(8) 0.1171(2) 0.7257(6) 0.034(2) Uani 1 1 d . . .
H37A H 0.0540 0.1252 0.7898 0.040 Uiso 1 1 calc R . .
H37B H -0.0759 0.1189 0.7309 0.040 Uiso 1 1 calc R . .
O38 O 0.0389(5) 0.07927(16) 0.7082(4) 0.0294(13) Uani 1 1 d . . .
C39 C 0.1622(8) 0.0737(2) 0.7097(6) 0.0288(19) Uani 1 1 d . . .
H39A H 0.1998 0.0702 0.7790 0.035 Uiso 1 1 calc R . .
H39B H 0.1975 0.0960 0.6831 0.035 Uiso 1 1 calc R . .
C40 C 0.1867(7) 0.0408(2) 0.6494(5) 0.0202(16) Uani 1 1 d . . .
N41 N 0.3002(5) 0.03272(16) 0.6454(4) 0.0178(13) Uani 1 1 d . . .
C42 C 0.3288(7) 0.00310(19) 0.5922(5) 0.0197(15) Uani 1 1 d . . .
C43 C 0.2410(7) -0.0183(2) 0.5375(5) 0.0221(16) Uani 1 1 d . . .
H43A H 0.2618 -0.0387 0.4994 0.026 Uiso 1 1 calc R . .
C44 C 0.1239(8) -0.0093(2) 0.5398(6) 0.0284(18) Uani 1 1 d . . .
H44A H 0.0632 -0.0234 0.5021 0.034 Uiso 1 1 calc R . .
C45 C 0.0936(7) 0.0204(2) 0.5974(6) 0.0264(18) Uani 1 1 d . . .
H45A H 0.0131 0.0265 0.6010 0.032 Uiso 1 1 calc R . .
C46 C 0.4596(8) -0.0043(2) 0.5963(5) 0.0235(17) Uani 1 1 d . . .
H46A H 0.4989 0.0171 0.5697 0.028 Uiso 1 1 calc R . .
H46B H 0.4956 -0.0082 0.6659 0.028 Uiso 1 1 calc R . .
O47 O 0.4764(5) -0.03631(14) 0.5392(4) 0.0260(12) Uani 1 1 d . . .
C48 C 0.5999(7) -0.0473(2) 0.5575(6) 0.0248(16) Uani 1 1 d . . .
H48A H 0.6090 -0.0715 0.5257 0.030 Uiso 1 1 calc R . .
H48B H 0.6234 -0.0504 0.6297 0.030 Uiso 1 1 calc R . .
C49 C 0.6826(7) -0.0196(2) 0.5184(6) 0.0240(17) Uani 1 1 d . . .
C50 C 0.7186(7) -0.0251(2) 0.4252(6) 0.0288(18) Uani 1 1 d . . .
H50A H 0.6920 -0.0465 0.3882 0.035 Uiso 1 1 calc R . .
C51 C 0.7924(7) -0.0001(2) 0.3850(6) 0.0285(18) Uani 1 1 d . . .
H51A H 0.8162 -0.0046 0.3219 0.034 Uiso 1 1 calc R . .
C52 C 0.8309(7) 0.0315(2) 0.4391(6) 0.0263(17) Uani 1 1 d . . .
C53 C 0.7935(7) 0.0375(2) 0.5333(5) 0.0218(16) Uani 1 1 d . . .
H53A H 0.8174 0.0591 0.5702 0.026 Uiso 1 1 calc R . .
C54 C 0.7215(7) 0.0115(2) 0.5706(5) 0.0247(17) Uani 1 1 d . . .
H54A H 0.6984 0.0154 0.6343 0.030 Uiso 1 1 calc R . .
O55 O 0.9077(5) 0.05693(16) 0.4103(4) 0.0314(14) Uani 1 1 d . . .
C56 C 0.9171(7) 0.0608(3) 0.3063(6) 0.0362(19) Uani 1 1 d . . .
H56A H 0.9336 0.0364 0.2784 0.043 Uiso 1 1 calc R . .
H56B H 0.9842 0.0774 0.2980 0.043 Uiso 1 1 calc R . .
C57 C 0.8027(8) 0.0766(2) 0.2495(6) 0.037(2) Uani 1 1 d . . .
H57A H 0.8147 0.0815 0.1801 0.044 Uiso 1 1 calc R . .
H57B H 0.7384 0.0582 0.2487 0.044 Uiso 1 1 calc R . .
C58 C 0.7666(8) 0.1118(2) 0.2962(7) 0.038(2) Uani 1 1 d . . .
H58A H 0.8272 0.1308 0.2890 0.046 Uiso 1 1 calc R . .
H58B H 0.7671 0.1073 0.3680 0.046 Uiso 1 1 calc R . .
C59 C 0.6444(8) 0.1272(2) 0.2536(6) 0.0335(19) Uani 1 1 d . . .
H59A H 0.6463 0.1355 0.1846 0.040 Uiso 1 1 calc R . .
H59B H 0.5841 0.1075 0.2525 0.040 Uiso 1 1 calc R . .
C60 C 0.6098(8) 0.1595(2) 0.3152(6) 0.037(2) Uani 1 1 d . . .
H60A H 0.6220 0.1522 0.3859 0.044 Uiso 1 1 calc R . .
H60B H 0.6637 0.1804 0.3074 0.044 Uiso 1 1 calc R . .
C61 C 0.4844(8) 0.1724(3) 0.2887(6) 0.036(2) Uani 1 1 d . . .
H61A H 0.4304 0.1512 0.2930 0.044 Uiso 1 1 calc R . .
H61B H 0.4732 0.1811 0.2192 0.044 Uiso 1 1 calc R . .
C62 C 0.4499(9) 0.2033(3) 0.3551(7) 0.040(2) Uani 1 1 d . . .
H62A H 0.4745 0.1964 0.4252 0.048 Uiso 1 1 calc R . .
H62B H 0.4937 0.2260 0.3418 0.048 Uiso 1 1 calc R . .
C63 C 0.3218(9) 0.2113(3) 0.3406(7) 0.048(2) Uani 1 1 d . . .
H63A H 0.2773 0.1879 0.3406 0.057 Uiso 1 1 calc R . .
H63B H 0.3001 0.2232 0.2751 0.057 Uiso 1 1 calc R . .
C64 C 0.2849(11) 0.2373(3) 0.4230(8) 0.056(3) Uani 1 1 d . . .
H64A H 0.3105 0.2257 0.4883 0.067 Uiso 1 1 calc R . .
H64B H 0.3285 0.2609 0.4212 0.067 Uiso 1 1 calc R . .
C65 C 0.1561(10) 0.2457(3) 0.4155(8) 0.049(2) Uani 1 1 d . . .
H65A H 0.1412 0.2602 0.4741 0.059 Uiso 1 1 calc R . .
H65B H 0.1321 0.2609 0.3557 0.059 Uiso 1 1 calc R . .
O66 O 0.0861(6) 0.21287(17) 0.4097(5) 0.0460(16) Uani 1 1 d . . .
C67 C 0.0790(8) 0.1909(2) 0.4901(7) 0.035(2) Uani 1 1 d . . .
C68 C 0.0118(8) 0.1590(2) 0.4716(6) 0.0334(19) Uani 1 1 d . . .
H68A H -0.0196 0.1530 0.4052 0.040 Uiso 1 1 calc R . .
C69 C -0.0106(8) 0.1356(2) 0.5471(6) 0.0316(19) Uani 1 1 d . . .
H69A H -0.0596 0.1146 0.5326 0.038 Uiso 1 1 calc R . .
C70 C 0.0388(7) 0.1430(2) 0.6447(6) 0.0276(18) Uani 1 1 d . . .
C71 C 0.1073(8) 0.1743(3) 0.6628(7) 0.036(2) Uani 1 1 d . . .
H71A H 0.1414 0.1797 0.7288 0.043 Uiso 1 1 calc R . .
C72 C 0.1280(8) 0.1984(2) 0.5867(7) 0.035(2) Uani 1 1 d . . .
H72A H 0.1754 0.2199 0.6013 0.042 Uiso 1 1 calc R . .
Pd81 Pd 0.08453(5) 0.287790(13) 0.74035(4) 0.01849(14) Uani 1 1 d . . .
C81 C 0.1313(7) 0.2289(2) 0.9139(5) 0.0245(17) Uani 1 1 d . . .
H81A H 0.2093 0.2233 0.8930 0.029 Uiso 1 1 calc R . .
H81B H 0.0977 0.2054 0.9347 0.029 Uiso 1 1 calc R . .
N82 N 0.0522(6) 0.24366(17) 0.8279(5) 0.0231(14) Uani 1 1 d . . .
C83 C -0.0402(7) 0.2227(2) 0.7900(6) 0.0244(17) Uani 1 1 d . . .
O83 O -0.0797(5) 0.19486(15) 0.8298(4) 0.0291(12) Uani 1 1 d . . .
C84 C -0.0972(7) 0.2345(2) 0.6891(6) 0.0231(16) Uani 1 1 d . . .
N85 N -0.0467(5) 0.26471(16) 0.6560(4) 0.0162(12) Uani 1 1 d . . .
C86 C -0.0751(7) 0.2785(2) 0.5647(5) 0.0255(18) Uani 1 1 d . . .
C87 C -0.1619(7) 0.2609(2) 0.4996(6) 0.0279(18) Uani 1 1 d . . .
H87A H -0.1848 0.2704 0.4347 0.034 Uiso 1 1 calc R . .
C88 C -0.2139(8) 0.2296(2) 0.5308(6) 0.0311(19) Uani 1 1 d . . .
H88A H -0.2714 0.2169 0.4861 0.037 Uiso 1 1 calc R . .
C89 C -0.1841(7) 0.2162(2) 0.6266(5) 0.0262(17) Uani 1 1 d . . .
H89A H -0.2223 0.1950 0.6485 0.031 Uiso 1 1 calc R . .
C90 C -0.0092(7) 0.3128(2) 0.5449(6) 0.0251(17) Uani 1 1 d . . .
O90 O -0.0326(6) 0.32926(16) 0.4645(4) 0.0352(14) Uani 1 1 d . . .
N91 N 0.0783(5) 0.32133(18) 0.6206(5) 0.0222(14) Uani 1 1 d . . .
C92 C 0.1471(8) 0.3548(2) 0.6072(6) 0.0269(18) Uani 1 1 d . . .
H92A H 0.1399 0.3604 0.5355 0.032 Uiso 1 1 calc R . .
H92B H 0.2317 0.3497 0.6307 0.032 Uiso 1 1 calc R . .
C93 C 0.1098(7) 0.3881(2) 0.6605(6) 0.0254(17) Uani 1 1 d . . .
C94 C 0.1837(7) 0.4048(2) 0.7356(5) 0.0231(16) Uani 1 1 d . . .
H94A H 0.2626 0.3960 0.7513 0.028 Uiso 1 1 calc R . .
C95 C 0.1463(7) 0.4347(2) 0.7902(6) 0.0251(17) Uani 1 1 d . . .
H95A H 0.1985 0.4457 0.8425 0.030 Uiso 1 1 calc R . .
C96 C 0.0319(8) 0.4477(2) 0.7655(6) 0.0251(17) Uani 1 1 d . . .
C97 C -0.0455(7) 0.4311(2) 0.6875(6) 0.0264(17) Uani 1 1 d . . .
H97A H -0.1238 0.4403 0.6700 0.032 Uiso 1 1 calc R . .
C98 C -0.0055(7) 0.4017(2) 0.6375(5) 0.0234(16) Uani 1 1 d . . .
H98A H -0.0577 0.3902 0.5861 0.028 Uiso 1 1 calc R . .
O99 O -0.0195(5) 0.47609(15) 0.8122(4) 0.0326(13) Uani 1 1 d . . .
C100 C 0.0484(8) 0.4904(2) 0.9004(6) 0.0315(18) Uani 1 1 d . . .
H10A H 0.1199 0.5033 0.8841 0.038 Uiso 1 1 calc R . .
H10B H 0.0738 0.4701 0.9473 0.038 Uiso 1 1 calc R . .
C101 C -0.0324(9) 0.5172(2) 0.9460(6) 0.035(2) Uani 1 1 d . . .
H10C H -0.0648 0.5353 0.8948 0.042 Uiso 1 1 calc R . .
H10D H -0.1000 0.5033 0.9661 0.042 Uiso 1 1 calc R . .
C102 C 0.0287(8) 0.5379(2) 1.0348(6) 0.034(2) Uani 1 1 d . . .
H10E H -0.0313 0.5529 1.0630 0.041 Uiso 1 1 calc R . .
H10F H 0.0866 0.5552 1.0119 0.041 Uiso 1 1 calc R . .
C103 C 0.0946(8) 0.5137(2) 1.1185(6) 0.035(2) Uani 1 1 d . . .
H10G H 0.1603 0.5007 1.0924 0.042 Uiso 1 1 calc R . .
H10H H 0.1300 0.5300 1.1729 0.042 Uiso 1 1 calc R . .
C104 C 0.0177(8) 0.4854(2) 1.1607(6) 0.0328(19) Uani 1 1 d . . .
H10I H -0.0230 0.4702 1.1058 0.039 Uiso 1 1 calc R . .
H10J H -0.0440 0.4984 1.1922 0.039 Uiso 1 1 calc R . .
C105 C 0.0867(8) 0.4598(2) 1.2369(6) 0.036(2) Uani 1 1 d . . .
H10K H 0.1472 0.4465 1.2047 0.043 Uiso 1 1 calc R . .
H10L H 0.1291 0.4751 1.2907 0.043 Uiso 1 1 calc R . .
C106 C 0.0122(8) 0.4320(2) 1.2818(6) 0.0293(18) Uani 1 1 d . . .
H10M H -0.0249 0.4155 1.2285 0.035 Uiso 1 1 calc R . .
H10N H -0.0525 0.4452 1.3087 0.035 Uiso 1 1 calc R . .
C107 C 0.0781(7) 0.4083(2) 1.3642(6) 0.0262(17) Uani 1 1 d . . .
H10O H 0.0196 0.3935 1.3948 0.031 Uiso 1 1 calc R . .
H10P H 0.1191 0.4247 1.4161 0.031 Uiso 1 1 calc R . .
C108 C 0.1693(7) 0.3821(2) 1.3287(6) 0.0287(17) Uani 1 1 d . . .
H10Q H 0.2245 0.3967 1.2937 0.034 Uiso 1 1 calc R . .
H10R H 0.2162 0.3704 1.3871 0.034 Uiso 1 1 calc R . .
C109 C 0.1132(8) 0.3522(2) 1.2601(6) 0.0304(18) Uani 1 1 d . . .
H10S H 0.0560 0.3378 1.2931 0.036 Uiso 1 1 calc R . .
H10T H 0.0706 0.3633 1.1989 0.036 Uiso 1 1 calc R . .
O110 O 0.2085(6) 0.32882(18) 1.2368(4) 0.0437(17) Uani 1 1 d . . .
C111 C 0.1810(8) 0.3043(2) 1.1615(6) 0.0315(19) Uani 1 1 d . . .
C112 C 0.2795(7) 0.2886(3) 1.1250(6) 0.0337(19) Uani 1 1 d . . .
H11A H 0.3575 0.2943 1.1552 0.040 Uiso 1 1 calc R . .
C113 C 0.2625(8) 0.2647(2) 1.0451(6) 0.0296(18) Uani 1 1 d . . .
H11B H 0.3296 0.2550 1.0192 0.036 Uiso 1 1 calc R . .
C114 C 0.1502(7) 0.2546(2) 1.0019(5) 0.0195(15) Uani 1 1 d . . .
C115 C 0.0529(8) 0.2697(2) 1.0412(5) 0.0264(17) Uani 1 1 d . . .
H11C H -0.0248 0.2626 1.0131 0.032 Uiso 1 1 calc R . .
C116 C 0.0659(7) 0.2944(2) 1.1195(5) 0.0248(16) Uani 1 1 d . . .
H11D H -0.0015 0.3045 1.1441 0.030 Uiso 1 1 calc R . .
C117 C -0.0717(8) 0.3897(2) 0.9529(6) 0.0281(18) Uani 1 1 d . . .
H11E H -0.0948 0.3968 0.8827 0.034 Uiso 1 1 calc R . .
H11F H -0.0757 0.4122 0.9939 0.034 Uiso 1 1 calc R . .
O118 O 0.0486(5) 0.37616(14) 0.9657(4) 0.0265(12) Uani 1 1 d . . .
C119 C 0.0640(7) 0.34844(19) 0.8952(5) 0.0185(15) Uani 1 1 d . . .
H11G H 0.0274 0.3566 0.8285 0.022 Uiso 1 1 calc R . .
H11H H 0.0239 0.3255 0.9119 0.022 Uiso 1 1 calc R . .
C120 C 0.1922(7) 0.3411(2) 0.8943(5) 0.0192(15) Uani 1 1 d . . .
N121 N 0.2194(6) 0.31534(17) 0.8274(5) 0.0212(13) Uani 1 1 d . . .
C122 C 0.3349(7) 0.3079(2) 0.8196(6) 0.0255(17) Uani 1 1 d . . .
C123 C 0.4261(8) 0.3271(2) 0.8762(6) 0.0288(18) Uani 1 1 d . . .
H12C H 0.5062 0.3224 0.8679 0.035 Uiso 1 1 calc R . .
C124 C 0.4003(8) 0.3528(2) 0.9440(6) 0.033(2) Uani 1 1 d . . .
H12D H 0.4626 0.3654 0.9839 0.040 Uiso 1 1 calc R . .
C125 C 0.2828(8) 0.3605(2) 0.9542(6) 0.0292(18) Uani 1 1 d . . .
H12E H 0.2640 0.3784 1.0005 0.035 Uiso 1 1 calc R . .
C126 C 0.3578(7) 0.2789(2) 0.7472(6) 0.0270(18) Uani 1 1 d . . .
H12F H 0.3223 0.2553 0.7649 0.032 Uiso 1 1 calc R . .
H12G H 0.3202 0.2860 0.6800 0.032 Uiso 1 1 calc R . .
O127 O 0.4815(5) 0.27413(15) 0.7469(4) 0.0280(13) Uani 1 1 d . . .
C128 C 0.5120(7) 0.2371(2) 0.7204(6) 0.0252(16) Uani 1 1 d . . .
H12H H 0.5980 0.2359 0.7159 0.030 Uiso 1 1 calc R . .
H12I H 0.4686 0.2310 0.6545 0.030 Uiso 1 1 calc R . .
C129 C 0.4820(8) 0.2093(2) 0.7951(6) 0.0268(17) Uani 1 1 d . . .
C130 C 0.5284(8) 0.2122(2) 0.8949(6) 0.0329(19) Uani 1 1 d . . .
H13A H 0.5820 0.2317 0.9157 0.039 Uiso 1 1 calc R . .
C131 C 0.4977(8) 0.1871(2) 0.9648(6) 0.0297(18) Uani 1 1 d . . .
H13B H 0.5299 0.1896 1.0326 0.036 Uiso 1 1 calc R . .
C132 C 0.4192(7) 0.1582(2) 0.9348(6) 0.0235(16) Uani 1 1 d . . .
C133 C 0.3716(7) 0.1546(2) 0.8350(6) 0.0261(17) Uani 1 1 d . . .
H13C H 0.3192 0.1349 0.8137 0.031 Uiso 1 1 calc R . .
C134 C 0.4025(7) 0.1803(2) 0.7683(6) 0.0226(16) Uani 1 1 d . . .
H13D H 0.3681 0.1783 0.7009 0.027 Uiso 1 1 calc R . .
O135 O 0.3950(5) 0.13555(15) 1.0086(4) 0.0315(13) Uani 1 1 d . . .
C136 C 0.3081(7) 0.1074(2) 0.9861(6) 0.0263(16) Uani 1 1 d . . .
H13E H 0.3388 0.0879 0.9456 0.032 Uiso 1 1 calc R . .
H13F H 0.2354 0.1179 0.9481 0.032 Uiso 1 1 calc R . .
C137 C 0.2804(8) 0.0914(2) 1.0833(6) 0.0314(19) Uani 1 1 d . . .
H13G H 0.3549 0.0824 1.1217 0.038 Uiso 1 1 calc R . .
H13H H 0.2268 0.0700 1.0690 0.038 Uiso 1 1 calc R . .
C138 C 0.2224(8) 0.1193(2) 1.1467(6) 0.0315(19) Uani 1 1 d . . .
H13I H 0.2203 0.1083 1.2130 0.038 Uiso 1 1 calc R . .
H13J H 0.2732 0.1416 1.1557 0.038 Uiso 1 1 calc R . .
C139 C 0.0984(7) 0.1312(2) 1.1054(6) 0.0274(17) Uani 1 1 d . . .
H13K H 0.0444 0.1097 1.1040 0.033 Uiso 1 1 calc R . .
H13L H 0.0977 0.1399 1.0364 0.033 Uiso 1 1 calc R . .
C140 C 0.0529(7) 0.1621(2) 1.1673(6) 0.0271(18) Uani 1 1 d . . .
H14D H 0.0521 0.1529 1.2357 0.032 Uiso 1 1 calc R . .
H14E H 0.1091 0.1830 1.1706 0.032 Uiso 1 1 calc R . .
C141 C -0.0691(7) 0.1760(2) 1.1281(5) 0.0266(17) Uani 1 1 d . . .
H14F H -0.1257 0.1551 1.1250 0.032 Uiso 1 1 calc R . .
H14G H -0.0686 0.1852 1.0597 0.032 Uiso 1 1 calc R . .
C142 C -0.1131(7) 0.2070(2) 1.1912(6) 0.0266(17) Uani 1 1 d . . .
H14H H -0.1184 0.1973 1.2584 0.032 Uiso 1 1 calc R . .
H14I H -0.0538 0.2272 1.1979 0.032 Uiso 1 1 calc R . .
C143 C -0.2322(8) 0.2228(2) 1.1489(6) 0.0286(18) Uani 1 1 d . . .
H14J H -0.2917 0.2027 1.1444 0.034 Uiso 1 1 calc R . .
H14K H -0.2274 0.2315 1.0806 0.034 Uiso 1 1 calc R . .
C144 C -0.2754(8) 0.2543(2) 1.2074(5) 0.0279(18) Uani 1 1 d . . .
H14L H -0.2153 0.2742 1.2135 0.034 Uiso 1 1 calc R . .
H14M H -0.2831 0.2455 1.2750 0.034 Uiso 1 1 calc R . .
C145 C -0.3933(7) 0.2701(2) 1.1611(5) 0.0278(17) Uani 1 1 d . . .
H14N H -0.4562 0.2514 1.1644 0.033 Uiso 1 1 calc R . .
H14O H -0.4125 0.2919 1.1995 0.033 Uiso 1 1 calc R . .
O146 O -0.3918(5) 0.28063(15) 1.0593(4) 0.0275(13) Uani 1 1 d . . .
C147 C -0.3125(7) 0.3076(2) 1.0399(5) 0.0213(16) Uani 1 1 d . . .
C148 C -0.2754(7) 0.3057(2) 0.9479(5) 0.0223(16) Uani 1 1 d . . .
H14B H -0.3014 0.2859 0.9045 0.027 Uiso 1 1 calc R . .
C149 C -0.2007(7) 0.3322(2) 0.9181(5) 0.0224(16) Uani 1 1 d . . .
H14C H -0.1772 0.3308 0.8539 0.027 Uiso 1 1 calc R . .
C150 C -0.1591(7) 0.36137(19) 0.9817(5) 0.0201(15) Uani 1 1 d . . .
C151 C -0.2004(7) 0.3632(2) 1.0738(5) 0.0213(15) Uani 1 1 d . . .
H15B H -0.1761 0.3831 1.1173 0.026 Uiso 1 1 calc R . .
C152 C -0.2762(7) 0.3364(2) 1.1030(6) 0.0257(17) Uani 1 1 d . . .
H15C H -0.3028 0.3380 1.1660 0.031 Uiso 1 1 calc R . .

loop_
_atom_site_aniso_label
_atom_site_aniso_U_11
_atom_site_aniso_U_22
_atom_site_aniso_U_33
_atom_site_aniso_U_23
_atom_site_aniso_U_13
_atom_site_aniso_U_12
Pd1 0.0155(3) 0.0199(3) 0.0199(3) 0.0002(2) 0.00238(19) -0.0008(2)
C1 0.025(5) 0.031(4) 0.031(4) 0.010(3) 0.004(3) -0.001(3)
N2 0.023(4) 0.017(3) 0.024(3) 0.008(2) 0.003(3) -0.002(3)
C3 0.030(5) 0.026(4) 0.022(4) 0.005(3) 0.001(3) 0.005(3)
O3 0.039(4) 0.045(4) 0.026(3) 0.010(2) 0.001(3) -0.001(3)
C4 0.015(4) 0.027(4) 0.028(4) -0.006(3) 0.004(3) 0.000(3)
N5 0.012(3) 0.024(3) 0.019(3) 0.001(2) 0.002(2) 0.006(2)
C6 0.027(5) 0.019(4) 0.025(4) -0.004(3) 0.008(3) -0.002(3)
C7 0.026(5) 0.026(4) 0.031(4) -0.004(3) 0.012(3) -0.003(3)
C8 0.024(5) 0.037(4) 0.036(4) -0.008(4) 0.006(4) -0.007(4)
C9 0.026(5) 0.038(4) 0.022(4) -0.006(3) -0.008(3) 0.001(4)
C10 0.029(5) 0.017(3) 0.022(4) 0.001(3) 0.009(3) 0.002(3)
O10 0.037(4) 0.029(3) 0.026(3) 0.008(2) 0.009(2) -0.008(2)
N11 0.028(4) 0.024(3) 0.022(3) 0.001(2) 0.004(3) -0.002(3)
C12 0.011(4) 0.035(4) 0.027(4) 0.004(3) 0.003(3) 0.003(3)
C13 0.020(5) 0.029(4) 0.017(3) 0.014(3) 0.003(3) 0.002(3)
C14 0.023(5) 0.029(4) 0.027(4) 0.006(3) 0.004(3) -0.002(3)
C15 0.024(5) 0.035(4) 0.025(4) 0.005(3) 0.003(3) 0.005(3)
C16 0.044(6) 0.027(4) 0.019(3) 0.002(3) -0.002(3) -0.006(4)
C17 0.027(5) 0.039(5) 0.026(4) 0.008(3) -0.010(3) -0.001(4)
C18 0.013(4) 0.042(5) 0.023(3) 0.006(3) -0.005(3) 0.003(4)
O19 0.044(4) 0.038(3) 0.028(3) -0.005(2) 0.005(3) -0.004(3)
C20 0.051(7) 0.041(5) 0.036(5) 0.002(4) 0.015(4) -0.003(4)
C21 0.074(8) 0.033(5) 0.037(5) 0.005(4) 0.013(5) -0.011(5)
C22 0.038(5) 0.033(4) 0.029(4) 0.001(3) 0.003(4) -0.011(4)
C23 0.041(6) 0.040(5) 0.028(4) -0.004(3) 0.005(4) 0.000(4)
C24 0.036(6) 0.033(4) 0.037(4) 0.000(3) 0.010(4) -0.004(4)
C25 0.032(5) 0.030(4) 0.037(4) -0.003(3) 0.003(4) 0.000(4)
C26 0.050(6) 0.028(4) 0.039(5) 0.002(3) 0.010(4) -0.003(4)
C27 0.047(6) 0.029(4) 0.038(5) -0.003(3) 0.005(4) 0.005(4)
C28 0.026(5) 0.039(5) 0.036(4) 0.000(4) 0.002(4) 0.004(4)
C29 0.040(6) 0.029(4) 0.029(4) -0.002(3) 0.004(4) 0.006(4)
O30 0.044(4) 0.033(3) 0.033(3) -0.006(2) 0.001(3) 0.012(3)
C31 0.034(6) 0.030(4) 0.027(4) 0.006(3) 0.012(3) 0.009(4)
C32 0.027(5) 0.034(4) 0.028(4) 0.008(3) 0.006(3) 0.003(4)
C33 0.022(5) 0.033(4) 0.024(4) 0.008(3) 0.009(3) 0.001(3)
C34 0.023(5) 0.025(4) 0.026(4) 0.010(3) 0.010(3) 0.001(3)
C35 0.025(5) 0.027(4) 0.033(4) 0.007(3) 0.010(3) -0.004(3)
C36 0.024(5) 0.034(4) 0.033(4) 0.004(3) 0.008(4) -0.008(4)
C37 0.026(5) 0.044(5) 0.032(4) -0.004(4) 0.009(3) 0.014(4)
O38 0.014(3) 0.038(3) 0.038(3) -0.001(2) 0.007(2) 0.009(2)
C39 0.028(5) 0.031(4) 0.027(4) 0.001(3) 0.004(3) 0.007(3)
C40 0.015(4) 0.024(4) 0.022(3) 0.005(3) 0.006(3) -0.001(3)
N41 0.010(4) 0.020(3) 0.023(3) 0.003(2) 0.001(2) 0.001(2)
C42 0.026(5) 0.020(3) 0.014(3) 0.005(3) 0.007(3) -0.001(3)
C43 0.016(4) 0.031(4) 0.020(3) -0.003(3) 0.004(3) -0.003(3)
C44 0.030(5) 0.030(4) 0.024(4) -0.006(3) -0.001(3) -0.010(3)
C45 0.006(4) 0.037(5) 0.035(4) 0.002(3) 0.000(3) 0.002(3)
C46 0.034(5) 0.020(4) 0.018(3) -0.001(3) 0.009(3) 0.001(3)
O47 0.024(3) 0.023(3) 0.031(3) -0.005(2) 0.006(2) 0.001(2)
C48 0.015(4) 0.025(4) 0.035(4) -0.001(3) 0.007(3) 0.003(3)
C49 0.013(4) 0.026(4) 0.032(4) -0.004(3) -0.003(3) 0.013(3)
C50 0.025(5) 0.026(4) 0.035(4) -0.010(3) 0.002(3) 0.007(3)
C51 0.019(5) 0.039(4) 0.028(4) -0.009(3) 0.006(3) 0.001(3)
C52 0.015(4) 0.033(4) 0.030(4) 0.003(3) 0.002(3) 0.004(3)
C53 0.009(4) 0.037(4) 0.020(3) -0.005(3) 0.002(3) 0.006(3)
C54 0.014(4) 0.037(4) 0.022(4) -0.003(3) 0.002(3) 0.004(3)
O55 0.025(3) 0.044(4) 0.026(3) -0.001(2) 0.007(2) -0.004(3)
C56 0.029(5) 0.051(5) 0.030(4) -0.008(4) 0.010(3) -0.013(4)
C57 0.041(6) 0.048(5) 0.022(4) 0.004(3) 0.001(3) -0.009(4)
C58 0.037(6) 0.040(5) 0.035(5) 0.006(4) -0.004(4) -0.005(4)
C59 0.029(5) 0.036(4) 0.035(4) 0.010(4) 0.000(4) -0.007(4)
C60 0.037(6) 0.042(5) 0.032(4) 0.001(4) 0.006(4) -0.012(4)
C61 0.038(6) 0.045(5) 0.028(4) -0.001(4) 0.012(4) -0.009(4)
C62 0.036(6) 0.046(5) 0.040(5) -0.008(4) 0.012(4) -0.021(4)
C63 0.042(6) 0.055(6) 0.046(5) -0.007(4) 0.007(4) -0.011(5)
C64 0.063(8) 0.044(6) 0.060(7) -0.004(5) 0.005(5) -0.008(5)
C65 0.051(7) 0.046(6) 0.054(6) -0.007(4) 0.018(5) -0.006(5)
O66 0.050(5) 0.036(3) 0.058(4) 0.003(3) 0.029(3) -0.009(3)
C67 0.026(5) 0.028(4) 0.053(5) -0.012(4) 0.016(4) -0.001(4)
C68 0.028(5) 0.036(4) 0.036(4) -0.002(3) 0.004(4) -0.006(4)
C69 0.022(5) 0.031(4) 0.043(5) -0.006(3) 0.009(4) -0.002(3)
C70 0.020(5) 0.031(4) 0.034(4) -0.009(3) 0.009(3) 0.011(3)
C71 0.019(5) 0.049(5) 0.040(5) -0.025(4) 0.000(4) 0.010(4)
C72 0.021(5) 0.033(4) 0.056(6) -0.025(4) 0.019(4) -0.011(4)
Pd81 0.0156(3) 0.0196(3) 0.0206(3) -0.0009(2) 0.0039(2) -0.0009(2)
C81 0.021(5) 0.026(4) 0.026(4) 0.003(3) 0.002(3) -0.001(3)
N82 0.016(4) 0.026(3) 0.027(3) 0.004(3) 0.006(3) 0.002(3)
C83 0.026(5) 0.020(4) 0.028(4) -0.007(3) 0.008(3) -0.001(3)
O83 0.026(3) 0.029(3) 0.035(3) 0.000(2) 0.009(2) -0.007(2)
C84 0.016(4) 0.026(4) 0.029(4) -0.003(3) 0.008(3) 0.002(3)
N85 0.005(3) 0.020(3) 0.024(3) 0.003(2) 0.006(2) 0.001(2)
C86 0.018(4) 0.035(4) 0.021(3) -0.006(3) -0.003(3) 0.008(3)
C87 0.023(5) 0.033(4) 0.026(4) 0.001(3) -0.002(3) 0.004(3)
C88 0.024(5) 0.035(4) 0.033(4) -0.008(3) -0.002(3) -0.001(4)
C89 0.023(5) 0.033(4) 0.023(4) -0.002(3) 0.004(3) -0.008(3)
C90 0.016(4) 0.028(4) 0.031(4) 0.001(3) 0.001(3) 0.003(3)
O90 0.038(4) 0.039(3) 0.026(3) 0.007(2) -0.002(2) -0.006(3)
N91 0.007(3) 0.031(3) 0.028(3) 0.007(3) 0.002(2) -0.003(3)
C92 0.024(5) 0.033(4) 0.025(4) 0.000(3) 0.005(3) -0.004(3)
C93 0.022(5) 0.027(4) 0.028(4) 0.011(3) 0.007(3) -0.006(3)
C94 0.021(5) 0.023(4) 0.028(4) 0.004(3) 0.012(3) -0.003(3)
C95 0.018(5) 0.028(4) 0.029(4) 0.002(3) 0.002(3) -0.006(3)
C96 0.029(5) 0.022(4) 0.025(4) 0.005(3) 0.007(3) -0.003(3)
C97 0.018(4) 0.033(4) 0.029(4) 0.011(3) 0.004(3) 0.002(3)
C98 0.020(5) 0.026(4) 0.026(4) 0.002(3) 0.012(3) -0.006(3)
O99 0.035(4) 0.032(3) 0.030(3) -0.004(2) 0.000(2) 0.005(3)
C100 0.028(5) 0.030(4) 0.035(4) 0.004(3) 0.001(3) -0.003(3)
C101 0.043(6) 0.030(4) 0.032(4) 0.004(3) 0.001(4) 0.002(4)
C102 0.030(5) 0.028(4) 0.045(5) -0.001(4) 0.007(4) -0.007(4)
C103 0.038(6) 0.031(4) 0.035(4) -0.002(3) -0.002(4) -0.003(4)
C104 0.032(5) 0.031(4) 0.034(4) -0.001(3) 0.001(4) 0.002(4)
C105 0.034(5) 0.039(5) 0.032(4) 0.002(4) -0.004(4) -0.010(4)
C106 0.027(5) 0.029(4) 0.031(4) -0.004(3) 0.000(3) 0.002(3)
C107 0.025(5) 0.025(4) 0.029(4) -0.004(3) 0.005(3) -0.002(3)
C108 0.023(5) 0.034(4) 0.028(4) 0.001(3) 0.003(3) 0.002(3)
C109 0.032(5) 0.032(4) 0.028(4) -0.002(3) 0.007(3) 0.001(4)
O110 0.040(4) 0.052(4) 0.036(3) -0.024(3) -0.005(3) 0.014(3)
C111 0.035(5) 0.033(4) 0.026(4) -0.005(3) 0.003(3) 0.004(4)
C112 0.009(4) 0.050(5) 0.040(4) -0.020(4) -0.003(3) 0.010(4)
C113 0.023(5) 0.042(5) 0.025(4) -0.004(3) 0.008(3) 0.009(4)
C114 0.010(4) 0.022(4) 0.026(4) 0.005(3) 0.001(3) 0.002(3)
C115 0.033(5) 0.025(4) 0.022(4) 0.004(3) 0.005(3) -0.003(3)
C116 0.020(4) 0.029(4) 0.027(4) 0.001(3) 0.008(3) 0.003(3)
C117 0.034(5) 0.020(4) 0.034(4) -0.003(3) 0.016(4) 0.004(3)
O118 0.028(3) 0.026(3) 0.027(3) -0.010(2) 0.011(2) -0.003(2)
C119 0.013(4) 0.018(3) 0.024(4) 0.004(3) 0.002(3) 0.001(3)
C120 0.015(4) 0.024(3) 0.019(3) -0.002(3) 0.003(3) 0.001(3)
N121 0.013(4) 0.024(3) 0.029(3) -0.001(2) 0.011(3) 0.004(2)
C122 0.017(5) 0.029(4) 0.031(4) 0.008(3) 0.004(3) 0.006(3)
C123 0.024(5) 0.036(4) 0.027(4) -0.002(3) 0.007(3) 0.003(4)
C124 0.021(5) 0.040(5) 0.038(5) -0.007(4) -0.001(4) -0.009(4)
C125 0.028(5) 0.032(4) 0.027(4) -0.005(3) 0.004(3) -0.002(3)
C126 0.023(5) 0.024(4) 0.035(4) 0.004(3) 0.005(3) 0.002(3)
O127 0.017(3) 0.028(3) 0.042(3) 0.000(2) 0.013(2) 0.001(2)
C128 0.014(4) 0.028(4) 0.037(4) -0.001(3) 0.014(3) 0.002(3)
C129 0.026(5) 0.024(4) 0.034(4) -0.003(3) 0.014(3) 0.002(3)
C130 0.035(5) 0.028(4) 0.038(5) -0.004(3) 0.012(4) -0.012(4)
C131 0.027(5) 0.037(4) 0.025(4) 0.001(3) 0.002(3) 0.001(4)
C132 0.024(5) 0.020(4) 0.029(4) 0.001(3) 0.011(3) -0.001(3)
C133 0.015(4) 0.026(4) 0.036(4) -0.005(3) 0.002(3) -0.005(3)
C134 0.015(4) 0.026(4) 0.028(4) -0.003(3) 0.007(3) 0.004(3)
O135 0.031(3) 0.034(3) 0.029(3) 0.004(2) 0.003(2) -0.009(3)
C136 0.020(4) 0.029(4) 0.032(4) 0.000(3) 0.009(3) -0.001(3)
C137 0.022(5) 0.030(4) 0.042(5) 0.011(3) 0.006(4) 0.003(3)
C138 0.025(5) 0.043(5) 0.027(4) 0.007(3) 0.003(3) -0.001(4)
C139 0.016(4) 0.035(4) 0.030(4) 0.003(3) 0.000(3) -0.005(3)
C140 0.010(4) 0.041(5) 0.029(4) -0.001(3) 0.000(3) -0.004(3)
C141 0.022(5) 0.035(4) 0.022(4) -0.004(3) 0.001(3) -0.003(3)
C142 0.017(4) 0.032(4) 0.030(4) 0.005(3) 0.003(3) -0.006(3)
C143 0.030(5) 0.032(4) 0.023(4) 0.002(3) 0.002(3) -0.001(3)
C144 0.037(5) 0.027(4) 0.020(4) 0.001(3) 0.007(3) -0.004(4)
C145 0.025(5) 0.036(4) 0.023(4) 0.004(3) 0.004(3) -0.004(3)
O146 0.026(3) 0.031(3) 0.026(3) 0.001(2) 0.004(2) -0.007(2)
C147 0.015(4) 0.025(4) 0.024(4) 0.001(3) 0.003(3) 0.004(3)
C148 0.017(4) 0.026(4) 0.023(4) -0.004(3) -0.001(3) 0.003(3)
C149 0.014(4) 0.035(4) 0.018(3) 0.002(3) 0.001(3) 0.007(3)
C150 0.015(4) 0.020(3) 0.025(4) 0.003(3) 0.002(3) 0.007(3)
C151 0.011(4) 0.024(4) 0.030(4) -0.007(3) 0.004(3) 0.001(3)
C152 0.015(4) 0.032(4) 0.031(4) 0.003(3) 0.009(3) 0.000(3)

loop_
_geom_bond_atom_site_label_1
_geom_bond_atom_site_label_2
_geom_bond_distance
_geom_bond_site_symmetry_2
_geom_bond_publ_flag
Pd1 N5 1.934(6) . ?
Pd1 N11 2.036(6) . ?
Pd1 N2 2.041(6) . ?
Pd1 N41 2.079(6) . ?
C1 N2 1.469(10) . ?
C1 C34 1.501(11) . ?
C1 H1A 0.9900 . ?
C1 H1B 0.9900 . ?
N2 C3 1.343(10) . ?
C3 O3 1.247(9) . ?
C3 C4 1.519(11) . ?
C4 N5 1.334(10) . ?
C4 C9 1.385(11) . ?
N5 C6 1.351(10) . ?
C6 C7 1.401(11) . ?
C6 C10 1.495(10) . ?
C7 C8 1.388(12) . ?
C7 H7A 0.9500 . ?
C8 C9 1.396(12) . ?
C8 H8A 0.9500 . ?
C9 H9A 0.9500 . ?
C10 O10 1.246(9) . ?
C10 N11 1.359(10) . ?
N11 C12 1.473(9) . ?
C12 C13 1.514(11) . ?
C12 H12A 0.9900 . ?
C12 H12B 0.9900 . ?
C13 C14 1.399(12) . ?
C13 C18 1.404(11) . ?
C14 C15 1.397(11) . ?
C14 H14A 0.9500 . ?
C15 C16 1.393(12) . ?
C15 H15A 0.9500 . ?
C16 C17 1.377(13) . ?
C16 O19 1.386(9) . ?
C17 C18 1.379(12) . ?
C17 H17A 0.9500 . ?
C18 H18A 0.9500 . ?
O19 C20 1.440(12) . ?
C20 C21 1.513(13) . ?
C20 H20A 0.9900 . ?
C20 H20B 0.9900 . ?
C21 C22 1.525(12) . ?
C21 H21A 0.9900 . ?
C21 H21B 0.9900 . ?
C22 C23 1.512(12) . ?
C22 H22A 0.9900 . ?
C22 H22B 0.9900 . ?
C23 C24 1.519(12) . ?
C23 H23A 0.9900 . ?
C23 H23B 0.9900 . ?
C24 C25 1.534(12) . ?
C24 H24A 0.9900 . ?
C24 H24B 0.9900 . ?
C25 C26 1.539(12) . ?
C25 H25A 0.9900 . ?
C25 H25B 0.9900 . ?
C26 C27 1.541(12) . ?
C26 H26A 0.9900 . ?
C26 H26B 0.9900 . ?
C27 C28 1.537(12) . ?
C27 H27A 0.9900 . ?
C27 H27B 0.9900 . ?
C28 C29 1.528(12) . ?
C28 H28A 0.9900 . ?
C28 H28B 0.9900 . ?
C29 O30 1.425(10) . ?
C29 H29A 0.9900 . ?
C29 H29B 0.9900 . ?
O30 C31 1.366(10) . ?
C31 C32 1.382(13) . ?
C31 C36 1.405(13) . ?
C32 C33 1.379(12) . ?
C32 H32A 0.9500 . ?
C33 C34 1.409(11) . ?
C33 H33A 0.9500 . ?
C34 C35 1.380(12) . ?
C35 C36 1.379(12) . ?
C35 H35A 0.9500 . ?
C36 H36A 0.9500 . ?
C37 O38 1.439(10) . ?
C37 C70 1.516(12) . ?
C37 H37A 0.9900 . ?
C37 H37B 0.9900 . ?
O38 C39 1.414(10) . ?
C39 C40 1.496(10) . ?
C39 H39A 0.9900 . ?
C39 H39B 0.9900 . ?
C40 N41 1.333(10) . ?
C40 C45 1.402(11) . ?
N41 C42 1.359(9) . ?
C42 C43 1.397(10) . ?
C42 C46 1.507(12) . ?
C43 C44 1.377(12) . ?
C43 H43A 0.9500 . ?
C44 C45 1.404(12) . ?
C44 H44A 0.9500 . ?
C45 H45A 0.9500 . ?
C46 O47 1.422(9) . ?
C46 H46A 0.9900 . ?
C46 H46B 0.9900 . ?
O47 C48 1.450(9) . ?
C48 C49 1.521(11) . ?
C48 H48A 0.9900 . ?
C48 H48B 0.9900 . ?
C49 C54 1.373(11) . ?
C49 C50 1.400(11) . ?
C50 C51 1.396(12) . ?
C50 H50A 0.9500 . ?
C51 C52 1.399(11) . ?
C51 H51A 0.9500 . ?
C52 O55 1.365(10) . ?
C52 C53 1.422(10) . ?
C53 C54 1.390(11) . ?
C53 H53A 0.9500 . ?
C54 H54A 0.9500 . ?
O55 C56 1.442(9) . ?
C56 C57 1.532(12) . ?
C56 H56A 0.9900 . ?
C56 H56B 0.9900 . ?
C57 C58 1.505(13) . ?
C57 H57A 0.9900 . ?
C57 H57B 0.9900 . ?
C58 C59 1.538(12) . ?
C58 H58A 0.9900 . ?
C58 H58B 0.9900 . ?
C59 C60 1.521(12) . ?
C59 H59A 0.9900 . ?
C59 H59B 0.9900 . ?
C60 C61 1.499(13) . ?
C60 H60A 0.9900 . ?
C60 H60B 0.9900 . ?
C61 C62 1.523(12) . ?
C61 H61A 0.9900 . ?
C61 H61B 0.9900 . ?
C62 C63 1.474(14) . ?
C62 H62A 0.9900 . ?
C62 H62B 0.9900 . ?
C63 C64 1.565(14) . ?
C63 H63A 0.9900 . ?
C63 H63B 0.9900 . ?
C64 C65 1.486(16) . ?
C64 H64A 0.9900 . ?
C64 H64B 0.9900 . ?
C65 O66 1.427(11) . ?
C65 H65A 0.9900 . ?
C65 H65B 0.9900 . ?
O66 C67 1.365(11) . ?
C67 C72 1.385(13) . ?
C67 C68 1.389(12) . ?
C68 C69 1.382(12) . ?
C68 H68A 0.9500 . ?
C69 C70 1.396(12) . ?
C69 H69A 0.9500 . ?
C70 C71 1.380(12) . ?
C71 C72 1.399(14) . ?
C71 H71A 0.9500 . ?
C72 H72A 0.9500 . ?
Pd81 N85 1.945(6) . ?
Pd81 N91 2.027(6) . ?
Pd81 N82 2.057(6) . ?
Pd81 N121 2.065(7) . ?
C81 N82 1.477(9) . ?
C81 C114 1.509(10) . ?
C81 H81A 0.9900 . ?
C81 H81B 0.9900 . ?
N82 C83 1.341(10) . ?
C83 O83 1.258(9) . ?
C83 C84 1.500(11) . ?
C84 N85 1.343(10) . ?
C84 C89 1.382(11) . ?
N85 C86 1.337(9) . ?
C86 C87 1.389(11) . ?
C86 C90 1.496(11) . ?
C87 C88 1.374(12) . ?
C87 H87A 0.9500 . ?
C88 C89 1.390(11) . ?
C88 H88A 0.9500 . ?
C89 H89A 0.9500 . ?
C90 O90 1.242(9) . ?
C90 N91 1.367(10) . ?
N91 C92 1.467(10) . ?
C92 C93 1.499(11) . ?
C92 H92A 0.9900 . ?
C92 H92B 0.9900 . ?
C93 C94 1.373(11) . ?
C93 C98 1.396(11) . ?
C94 C95 1.412(11) . ?
C94 H94A 0.9500 . ?
C95 C96 1.381(12) . ?
C95 H95A 0.9500 . ?
C96 O99 1.381(10) . ?
C96 C97 1.417(12) . ?
C97 C98 1.377(11) . ?
C97 H97A 0.9500 . ?
C98 H98A 0.9500 . ?
O99 C100 1.434(10) . ?
C100 C101 1.528(13) . ?
C100 H10A 0.9900 . ?
C100 H10B 0.9900 . ?
C101 C102 1.510(12) . ?
C101 H10C 0.9900 . ?
C101 H10D 0.9900 . ?
C102 C103 1.549(12) . ?
C102 H10E 0.9900 . ?
C102 H10F 0.9900 . ?
C103 C104 1.512(12) . ?
C103 H10G 0.9900 . ?
C103 H10H 0.9900 . ?
C104 C105 1.525(11) . ?
C104 H10I 0.9900 . ?
C104 H10J 0.9900 . ?
C105 C106 1.501(12) . ?
C105 H10K 0.9900 . ?
C105 H10L 0.9900 . ?
C106 C107 1.527(11) . ?
C106 H10M 0.9900 . ?
C106 H10N 0.9900 . ?
C107 C108 1.532(11) . ?
C107 H10O 0.9900 . ?
C107 H10P 0.9900 . ?
C108 C109 1.513(11) . ?
C108 H10Q 0.9900 . ?
C108 H10R 0.9900 . ?
C109 O110 1.446(10) . ?
C109 H10S 0.9900 . ?
C109 H10T 0.9900 . ?
O110 C111 1.360(10) . ?
C111 C116 1.403(12) . ?
C111 C112 1.408(12) . ?
C112 C113 1.383(11) . ?
C112 H11A 0.9500 . ?
C113 C114 1.382(11) . ?
C113 H11B 0.9500 . ?
C114 C115 1.404(12) . ?
C115 C116 1.387(10) . ?
C115 H11C 0.9500 . ?
C116 H11D 0.9500 . ?
C117 O118 1.443(10) . ?
C117 C150 1.519(11) . ?
C117 H11E 0.9900 . ?
C117 H11F 0.9900 . ?
O118 C119 1.417(9) . ?
C119 C120 1.485(11) . ?
C119 H11G 0.9900 . ?
C119 H11H 0.9900 . ?
C120 N121 1.368(9) . ?
C120 C125 1.412(11) . ?
N121 C122 1.360(11) . ?
C122 C123 1.390(12) . ?
C122 C126 1.490(11) . ?
C123 C124 1.371(12) . ?
C123 H12C 0.9500 . ?
C124 C125 1.391(13) . ?
C124 H12D 0.9500 . ?
C125 H12E 0.9500 . ?
C126 O127 1.419(10) . ?
C126 H12F 0.9900 . ?
C126 H12G 0.9900 . ?
O127 C128 1.442(9) . ?
C128 C129 1.504(11) . ?
C128 H12H 0.9900 . ?
C128 H12I 0.9900 . ?
C129 C130 1.394(12) . ?
C129 C134 1.401(11) . ?
C130 C131 1.397(12) . ?
C130 H13A 0.9500 . ?
C131 C132 1.400(11) . ?
C131 H13B 0.9500 . ?
C132 O135 1.355(9) . ?
C132 C133 1.399(11) . ?
C133 C134 1.379(11) . ?
C133 H13C 0.9500 . ?
C134 H13D 0.9500 . ?
O135 C136 1.424(9) . ?
C136 C137 1.516(11) . ?
C136 H13E 0.9900 . ?
C136 H13F 0.9900 . ?
C137 C138 1.535(12) . ?
C137 H13G 0.9900 . ?
C137 H13H 0.9900 . ?
C138 C139 1.510(11) . ?
C138 H13I 0.9900 . ?
C138 H13J 0.9900 . ?
C139 C140 1.533(11) . ?
C139 H13K 0.9900 . ?
C139 H13L 0.9900 . ?
C140 C141 1.505(11) . ?
C140 H14D 0.9900 . ?
C140 H14E 0.9900 . ?
C141 C142 1.538(11) . ?
C141 H14F 0.9900 . ?
C141 H14G 0.9900 . ?
C142 C143 1.511(11) . ?
C142 H14H 0.9900 . ?
C142 H14I 0.9900 . ?
C143 C144 1.513(11) . ?
C143 H14J 0.9900 . ?
C143 H14K 0.9900 . ?
C144 C145 1.514(11) . ?
C144 H14L 0.9900 . ?
C144 H14M 0.9900 . ?
C145 O146 1.440(9) . ?
C145 H14N 0.9900 . ?
C145 H14O 0.9900 . ?
O146 C147 1.379(9) . ?
C147 C148 1.377(10) . ?
C147 C152 1.380(11) . ?
C148 C149 1.381(11) . ?
C148 H14B 0.9500 . ?
C149 C150 1.405(10) . ?
C149 H14C 0.9500 . ?
C150 C151 1.400(10) . ?
C151 C152 1.392(11) . ?
C151 H15B 0.9500 . ?
C152 H15C 0.9500 . ?
